data_7058660
loop_
_publ_author_name
'Kobra, Khadijatul'
'Li, Yuxuan'
'Sachdeva, Rakesh'
'McMillen, Colin D.'
'Pennington, William T.'

_publ_section_title
;
 New polymorphism and structural sensitivity in triphenylmethylphosphonium
 trihalide salts
;
_journal_issue 32
_journal_name_full 'New Journal of Chemistry'
_journal_page_first 12702
_journal_paper_doi 10.1039/C9NJ01846H
_journal_volume 43
_journal_year 2019
_chemical_formula_sum 'C19 H18 Br0.83 I2.17 P'
_chemical_formula_weight 619.06
_space_group_crystal_system triclinic
_space_group_IT_number 2
_space_group_name_Hall '-P 1'
_space_group_name_H-M_alt 'P -1'
_symmetry_space_group_name_Hall '-P 1'
_symmetry_space_group_name_H-M 'P -1'
_atom_sites_solution_hydrogens geom
_atom_sites_solution_primary dual
_atom_sites_solution_secondary difmap
_audit_creation_method SHELXL-2016/6
_audit_update_record
;
2019-04-09 deposited with the CCDC.    2019-07-15 downloaded from the CCDC.
;
_cell_angle_alpha 92.457(2)
_cell_angle_beta 91.538(2)
_cell_angle_gamma 90.460(2)
_cell_formula_units_Z 8
_cell_length_a 14.4120(7)
_cell_length_b 16.5445(9)
_cell_length_c 17.5295(9)
_cell_measurement_reflns_used 9146
_cell_measurement_temperature 150(2)
_cell_measurement_theta_max 26.36
_cell_measurement_theta_min 2.83
_cell_volume 4174.2(4)
_computing_cell_refinement 'Bruker SAINT'
_computing_data_collection 'Bruker APEX3'
_computing_data_reduction 'Bruker SAINT'
_computing_molecular_graphics 'Bruker SHELXTL'
_computing_publication_material 'Bruker SHELXTL'
_computing_structure_refinement 'SHELXL-2016/6 (Sheldrick, 2016)'
_computing_structure_solution 'SHELXT 2014/5 (Sheldrick, 2014)'
_diffrn_ambient_temperature 150(2)
_diffrn_measured_fraction_theta_full 0.997
_diffrn_measured_fraction_theta_max 0.997
_diffrn_measurement_device_type 'Bruker D8 Quest Photon 100'
_diffrn_measurement_method '\f and \w scans'
_diffrn_radiation_type MoK\a
_diffrn_radiation_wavelength 0.71073
_diffrn_reflns_av_R_equivalents 0.0529
_diffrn_reflns_av_unetI/netI 0.0333
_diffrn_reflns_Laue_measured_fraction_full 0.997
_diffrn_reflns_Laue_measured_fraction_max 0.997
_diffrn_reflns_limit_h_max 17
_diffrn_reflns_limit_h_min -17
_diffrn_reflns_limit_k_max 20
_diffrn_reflns_limit_k_min -20
_diffrn_reflns_limit_l_max 21
_diffrn_reflns_limit_l_min -21
_diffrn_reflns_number 122521
_diffrn_reflns_point_group_measured_fraction_full 0.997
_diffrn_reflns_point_group_measured_fraction_max 0.997
_diffrn_reflns_theta_full 25.242
_diffrn_reflns_theta_max 25.500
_diffrn_reflns_theta_min 2.680
_diffrn_source 'fine focus sealed tube'
_exptl_absorpt_coefficient_mu 4.928
_exptl_absorpt_correction_T_max 1.0000
_exptl_absorpt_correction_T_min 0.8137
_exptl_absorpt_correction_type multi-scan
_exptl_absorpt_process_details 'Bruker, SADABS'
_exptl_crystal_colour red-orange
_exptl_crystal_density_diffrn 1.970
_exptl_crystal_description tabular
_exptl_crystal_F_000 2329
_exptl_crystal_size_max 0.244
_exptl_crystal_size_mid 0.167
_exptl_crystal_size_min 0.023
_refine_diff_density_max 0.877
_refine_diff_density_min -0.819
_refine_diff_density_rms 0.127
_refine_ls_extinction_method none
_refine_ls_goodness_of_fit_ref 1.016
_refine_ls_hydrogen_treatment constr
_refine_ls_matrix_type full
_refine_ls_number_parameters 837
_refine_ls_number_reflns 15506
_refine_ls_number_restraints 0
_refine_ls_restrained_S_all 1.016
_refine_ls_R_factor_all 0.0593
_refine_ls_R_factor_gt 0.0362
_refine_ls_shift/su_max 0.001
_refine_ls_shift/su_mean 0.000
_refine_ls_structure_factor_coef Fsqd
_refine_ls_weighting_details 'w=1/[\s^2^(Fo^2^)+(0.0218P)^2^+23.8190P] where P=(Fo^2^+2Fc^2^)/3'
_refine_ls_weighting_scheme calc
_refine_ls_wR_factor_gt 0.0706
_refine_ls_wR_factor_ref 0.0825
_reflns_Friedel_coverage 0.000
_reflns_number_gt 11669
_reflns_number_total 15506
_reflns_threshold_expression 'I > 2\s(I)'
_cod_data_source_file c9nj01846h2.cif
_cod_data_source_block 6
_cod_depositor_comments 'Adding full bibliography for 7058659--7058663.cif.'
_cod_database_code 7058660
_shelx_shelxl_version_number 2016/6
_shelx_space_group_comment
;
The symmetry employed for this shelxl refinement is uniquely defined
by the following loop, which should always be used as a source of
symmetry information in preference to the above space-group names.
They are only intended as comments.
;
_shelx_estimated_absorpt_t_min 0.379
_shelx_estimated_absorpt_t_max 0.895

loop_
_space_group_symop_operation_xyz
'x, y, z'
'-x, -y, -z'

loop_
_atom_site_label
_atom_site_type_symbol
_atom_site_fract_x
_atom_site_fract_y
_atom_site_fract_z
_atom_site_U_iso_or_equiv
_atom_site_adp_type
_atom_site_occupancy
_atom_site_site_symmetry_order
_atom_site_calc_flag
_atom_site_refinement_flags_posn
_atom_site_refinement_flags_adp
_atom_site_refinement_flags_occupancy
I1 I 0.37100(3) 0.35467(2) 0.70785(3) 0.03552(11) Uani 1 1 d . . .
Br2 Br 0.39673(4) 0.40696(4) 0.86166(4) 0.0510(3) Uani 0.638(6) 1 d . . P
I2 I 0.39673(4) 0.40696(4) 0.86166(4) 0.0510(3) Uani 0.362(6) 1 d . . P
I3 I 0.35928(3) 0.31278(3) 0.54895(3) 0.0453(2) Uani 0.714(6) 1 d . . P
Br3 Br 0.35928(3) 0.31278(3) 0.54895(3) 0.0453(2) Uani 0.286(6) 1 d . . P
I4 I 0.87854(3) 0.35982(2) 0.76806(2) 0.03522(11) Uani 1 1 d . . .
Br5 Br 0.89251(4) 0.40423(4) 0.61641(4) 0.0585(3) Uani 0.631(6) 1 d . . P
I5 I 0.89251(4) 0.40423(4) 0.61641(4) 0.0585(3) Uani 0.369(6) 1 d . . P
I6 I 0.87949(3) 0.31985(3) 0.92361(3) 0.0426(2) Uani 0.714(6) 1 d . . P
Br6 Br 0.87949(3) 0.31985(3) 0.92361(3) 0.0426(2) Uani 0.286(6) 1 d . . P
I7 I 0.34846(3) 0.12496(2) 0.21367(2) 0.03403(11) Uani 1 1 d . . .
Br8 Br 0.35330(4) 0.09861(3) 0.05435(3) 0.0463(2) Uani 0.430(6) 1 d . . P
I8 I 0.35330(4) 0.09861(3) 0.05435(3) 0.0463(2) Uani 0.570(6) 1 d . . P
I9 I 0.34759(3) 0.16648(3) 0.37490(3) 0.04036(19) Uani 0.709(5) 1 d . . P
Br9 Br 0.34759(3) 0.16648(3) 0.37490(3) 0.04036(19) Uani 0.291(5) 1 d . . P
I10 I 0.15924(3) -0.14259(2) 0.75420(3) 0.03683(11) Uani 1 1 d . . .
Br11 Br 0.13968(4) -0.09444(4) 0.60195(4) 0.0536(2) Uani 0.471(6) 1 d . . P
I11 I 0.13968(4) -0.09444(4) 0.60195(4) 0.0536(2) Uani 0.529(6) 1 d . . P
I12 I 0.16854(3) -0.18436(3) 0.90983(3) 0.0467(2) Uani 0.720(6) 1 d . . P
Br12 Br 0.16854(3) -0.18436(3) 0.90983(3) 0.0467(2) Uani 0.280(6) 1 d . . P
P1 P 0.12465(10) -0.06260(9) 0.33970(9) 0.0271(3) Uani 1 1 d . . .
P2 P 0.38365(9) 0.05774(8) 0.81603(9) 0.0252(3) Uani 1 1 d . . .
P3 P 0.66054(10) 0.55625(9) 0.84593(9) 0.0278(3) Uani 1 1 d . . .
P4 P 1.15579(10) 0.56082(9) 0.65904(9) 0.0279(3) Uani 1 1 d . . .
C1 C 0.0234(4) -0.1240(3) 0.3528(3) 0.0271(13) Uani 1 1 d . . .
C7 C 0.2272(4) -0.1185(3) 0.3602(3) 0.0282(13) Uani 1 1 d . . .
C20 C 0.3749(4) 0.0390(3) 0.7156(3) 0.0268(12) Uani 1 1 d . . .
C33 C 0.2919(4) 0.1954(3) 0.8677(3) 0.0292(13) Uani 1 1 d . . .
H33A H 0.349687 0.222790 0.864049 0.035 Uiso 1 1 calc R U .
C40 C 0.8488(4) 0.5730(4) 0.8790(4) 0.0370(15) Uani 1 1 d . . .
H40A H 0.852337 0.516486 0.867630 0.044 Uiso 1 1 calc R U .
C39 C 0.7633(4) 0.6122(3) 0.8739(3) 0.0279(13) Uani 1 1 d . . .
C14 C 0.0746(4) 0.0355(4) 0.2241(4) 0.0400(16) Uani 1 1 d . . .
H14A H 0.045642 0.068022 0.262452 0.048 Uiso 1 1 calc R U .
C2 C -0.0137(4) -0.1708(4) 0.2923(3) 0.0323(14) Uani 1 1 d . . .
H2A H 0.012600 -0.168993 0.243254 0.039 Uiso 1 1 calc R U .
C4 C -0.1299(4) -0.2216(4) 0.3739(4) 0.0366(15) Uani 1 1 d . . .
H4A H -0.182190 -0.255349 0.381268 0.044 Uiso 1 1 calc R U .
C58 C 1.1652(4) 0.5336(3) 0.7560(3) 0.0279(13) Uani 1 1 d . . .
C64 C 1.2565(4) 0.6182(3) 0.6342(3) 0.0291(13) Uani 1 1 d . . .
C37 C 0.2000(4) 0.0729(4) 0.8545(4) 0.0341(14) Uani 1 1 d . . .
H37A H 0.194494 0.016856 0.840995 0.041 Uiso 1 1 calc R U .
C60 C 1.1161(4) 0.4499(4) 0.8560(4) 0.0388(15) Uani 1 1 d . . .
H60A H 1.083593 0.403719 0.872143 0.047 Uiso 1 1 calc R U .
C26 C 0.4868(3) 0.1166(3) 0.8374(3) 0.0252(12) Uani 1 1 d . . .
C13 C 0.1238(4) -0.0323(3) 0.2434(3) 0.0289(13) Uani 1 1 d . . .
C68 C 1.4195(4) 0.6228(4) 0.6126(4) 0.0439(16) Uani 1 1 d . . .
H68A H 1.478113 0.596959 0.611353 0.053 Uiso 1 1 calc R U .
C21 C 0.3295(4) 0.0924(4) 0.6694(4) 0.0369(15) Uani 1 1 d . . .
H21A H 0.298036 0.137414 0.691612 0.044 Uiso 1 1 calc R U .
C11 C 0.3011(4) -0.2393(4) 0.4017(4) 0.0437(16) Uani 1 1 d . . .
H11A H 0.297252 -0.294094 0.415609 0.052 Uiso 1 1 calc R U .
C18 C 0.1663(5) -0.0790(4) 0.1874(4) 0.0453(17) Uani 1 1 d . . .
H18A H 0.200078 -0.125736 0.200435 0.054 Uiso 1 1 calc R U .
C3 C -0.0900(4) -0.2205(4) 0.3036(4) 0.0399(16) Uani 1 1 d . . .
H3A H -0.114721 -0.253937 0.262403 0.048 Uiso 1 1 calc R U .
C27 C 0.5382(4) 0.1049(4) 0.9042(4) 0.0380(15) Uani 1 1 d . . .
H27A H 0.519728 0.064576 0.937857 0.046 Uiso 1 1 calc R U .
C24 C 0.4198(4) -0.0388(3) 0.6024(4) 0.0342(14) Uani 1 1 d . . .
H24A H 0.450338 -0.084166 0.579815 0.041 Uiso 1 1 calc R U .
C32 C 0.2847(4) 0.1132(3) 0.8485(3) 0.0278(13) Uani 1 1 d . . .
C45 C 0.6616(4) 0.5296(3) 0.7464(3) 0.0265(12) Uani 1 1 d . . .
C30 C 0.5911(4) 0.2232(4) 0.8075(4) 0.0428(17) Uani 1 1 d . . .
H30A H 0.609573 0.264060 0.774411 0.051 Uiso 1 1 calc R U .
C65 C 1.2486(4) 0.6972(4) 0.6137(4) 0.0353(14) Uani 1 1 d . . .
H65A H 1.189611 0.722436 0.612627 0.042 Uiso 1 1 calc R U .
C25 C 0.4203(4) -0.0278(3) 0.6804(3) 0.0303(13) Uani 1 1 d . . .
H25A H 0.451607 -0.065386 0.711245 0.036 Uiso 1 1 calc R U .
C59 C 1.1167(4) 0.4661(3) 0.7799(4) 0.0349(14) Uani 1 1 d . . .
H59A H 1.084187 0.431452 0.743532 0.042 Uiso 1 1 calc R U .
C46 C 0.7114(5) 0.5746(4) 0.6978(4) 0.0475(18) Uani 1 1 d . . .
H46A H 0.750032 0.617670 0.717852 0.057 Uiso 1 1 calc R U .
C76 C 1.1484(4) 0.4726(4) 0.5962(4) 0.0392(15) Uani 1 1 d . . .
H76A H 1.143338 0.488987 0.543164 0.059 Uiso 1 1 calc R U .
H76B H 1.204343 0.440047 0.602934 0.059 Uiso 1 1 calc R U .
H76C H 1.093643 0.440504 0.608008 0.059 Uiso 1 1 calc R U .
C38 C 0.3888(4) -0.0359(3) 0.8638(3) 0.0308(13) Uani 1 1 d . . .
H38A H 0.393630 -0.024777 0.919141 0.046 Uiso 1 1 calc R U .
H38B H 0.332468 -0.067838 0.851267 0.046 Uiso 1 1 calc R U .
H38C H 0.443258 -0.066393 0.847126 0.046 Uiso 1 1 calc R U .
C42 C 0.9228(4) 0.6975(4) 0.9158(4) 0.0389(15) Uani 1 1 d . . .
H42A H 0.977583 0.727264 0.930474 0.047 Uiso 1 1 calc R U .
C52 C 0.5181(4) 0.6570(4) 0.8051(4) 0.0499(18) Uani 1 1 d . . .
H52A H 0.537729 0.649288 0.754067 0.060 Uiso 1 1 calc R U .
C47 C 0.7059(5) 0.5581(5) 0.6206(4) 0.062(2) Uani 1 1 d . . .
H47A H 0.740714 0.589882 0.587563 0.074 Uiso 1 1 calc R U .
C61 C 1.1625(4) 0.5005(4) 0.9095(4) 0.0390(15) Uani 1 1 d . . .
H61A H 1.161433 0.489238 0.962173 0.047 Uiso 1 1 calc R U .
C41 C 0.9277(4) 0.6163(4) 0.9005(4) 0.0416(16) Uani 1 1 d . . .
H41A H 0.985635 0.589541 0.904608 0.050 Uiso 1 1 calc R U .
C71 C 1.0162(4) 0.6621(4) 0.7103(4) 0.0381(15) Uani 1 1 d . . .
H71A H 1.044834 0.658862 0.759512 0.046 Uiso 1 1 calc R U .
C36 C 0.1242(4) 0.1153(4) 0.8804(4) 0.0386(15) Uani 1 1 d . . .
H36A H 0.066603 0.088080 0.885444 0.046 Uiso 1 1 calc R U .
C63 C 1.2118(4) 0.5839(4) 0.8100(4) 0.0367(15) Uani 1 1 d . . .
H63A H 1.244675 0.629953 0.794092 0.044 Uiso 1 1 calc R U .
C53 C 0.4443(5) 0.7077(5) 0.8219(6) 0.073(3) Uani 1 1 d . . .
H53A H 0.413068 0.734352 0.781910 0.087 Uiso 1 1 calc R U .
C69 C 1.3424(4) 0.5807(4) 0.6335(4) 0.0398(15) Uani 1 1 d . . .
H69A H 1.347835 0.526078 0.647514 0.048 Uiso 1 1 calc R U .
C9 C 0.3924(4) -0.1223(4) 0.3796(4) 0.0397(15) Uani 1 1 d . . .
H9A H 0.451225 -0.096117 0.379058 0.048 Uiso 1 1 calc R U .
C8 C 0.3135(4) -0.0810(4) 0.3592(4) 0.0355(14) Uani 1 1 d . . .
H8A H 0.318289 -0.026630 0.344397 0.043 Uiso 1 1 calc R U .
C66 C 1.3268(4) 0.7396(4) 0.5947(4) 0.0430(16) Uani 1 1 d . . .
H66A H 1.322000 0.794800 0.582573 0.052 Uiso 1 1 calc R U .
C12 C 0.2208(4) -0.1985(4) 0.3823(3) 0.0340(14) Uani 1 1 d . . .
H12A H 0.162045 -0.224603 0.384139 0.041 Uiso 1 1 calc R U .
C70 C 1.0530(4) 0.6204(3) 0.6478(3) 0.0277(13) Uani 1 1 d . . .
C44 C 0.7601(4) 0.6948(3) 0.8902(3) 0.0328(14) Uani 1 1 d . . .
H44A H 0.702434 0.722137 0.887252 0.039 Uiso 1 1 calc R U .
C34 C 0.2148(4) 0.2374(4) 0.8921(4) 0.0375(15) Uani 1 1 d . . .
H34A H 0.218967 0.293890 0.904238 0.045 Uiso 1 1 calc R U .
C6 C -0.0166(4) -0.1248(4) 0.4235(4) 0.0407(16) Uani 1 1 d . . .
H6A H 0.008450 -0.092246 0.465156 0.049 Uiso 1 1 calc R U .
C31 C 0.5133(4) 0.1761(3) 0.7891(4) 0.0353(14) Uani 1 1 d . . .
H31A H 0.478208 0.184571 0.743554 0.042 Uiso 1 1 calc R U .
C57 C 0.6553(4) 0.4677(4) 0.9007(4) 0.0404(16) Uani 1 1 d . . .
H57A H 0.709819 0.434224 0.890634 0.061 Uiso 1 1 calc R U .
H57B H 0.654492 0.483579 0.955145 0.061 Uiso 1 1 calc R U .
H57C H 0.598830 0.436760 0.886221 0.061 Uiso 1 1 calc R U .
C35 C 0.1315(4) 0.1964(4) 0.8988(3) 0.0368(15) Uani 1 1 d . . .
H35A H 0.078656 0.224916 0.916340 0.044 Uiso 1 1 calc R U .
C50 C 0.6060(4) 0.4662(3) 0.7160(4) 0.0361(15) Uani 1 1 d . . .
H50A H 0.571370 0.433957 0.748802 0.043 Uiso 1 1 calc R U .
C72 C 0.9369(4) 0.7088(4) 0.7004(4) 0.0453(17) Uani 1 1 d . . .
H72A H 0.911680 0.737871 0.742836 0.054 Uiso 1 1 calc R U .
C62 C 1.2107(4) 0.5676(4) 0.8861(4) 0.0415(16) Uani 1 1 d . . .
H62A H 1.242941 0.602189 0.922705 0.050 Uiso 1 1 calc R U .
C22 C 0.3299(4) 0.0804(4) 0.5901(4) 0.0398(15) Uani 1 1 d . . .
H22A H 0.298531 0.117411 0.558652 0.048 Uiso 1 1 calc R U .
C73 C 0.8955(5) 0.7127(4) 0.6296(4) 0.0465(18) Uani 1 1 d . . .
H73A H 0.841649 0.744675 0.622957 0.056 Uiso 1 1 calc R U .
C55 C 0.4616(7) 0.6818(5) 0.9538(7) 0.092(4) Uani 1 1 d . . .
H55A H 0.442635 0.691128 1.004902 0.110 Uiso 1 1 calc R U .
C48 C 0.6499(5) 0.4955(5) 0.5903(4) 0.0514(19) Uani 1 1 d . . .
H48A H 0.645676 0.484442 0.536639 0.062 Uiso 1 1 calc R U .
C49 C 0.6016(4) 0.4505(4) 0.6383(4) 0.0427(16) Uani 1 1 d . . .
H49A H 0.563747 0.407108 0.617905 0.051 Uiso 1 1 calc R U .
C56 C 0.5343(6) 0.6304(5) 0.9382(5) 0.069(2) Uani 1 1 d . . .
H56A H 0.565203 0.603721 0.978379 0.082 Uiso 1 1 calc R U .
C10 C 0.3863(4) -0.2014(4) 0.4008(4) 0.0428(16) Uani 1 1 d . . .
H10A H 0.440818 -0.229658 0.414850 0.051 Uiso 1 1 calc R U .
C51 C 0.5621(4) 0.6181(3) 0.8633(4) 0.0337(14) Uani 1 1 d . . .
C5 C -0.0939(5) -0.1738(4) 0.4330(4) 0.0457(17) Uani 1 1 d . . .
H5A H -0.122066 -0.174040 0.481364 0.055 Uiso 1 1 calc R U .
C67 C 1.4119(4) 0.7024(4) 0.5933(4) 0.0459(17) Uani 1 1 d . . .
H67A H 1.465267 0.731640 0.579123 0.055 Uiso 1 1 calc R U .
C54 C 0.4166(5) 0.7195(5) 0.8946(7) 0.080(3) Uani 1 1 d . . .
H54A H 0.365693 0.753998 0.905102 0.096 Uiso 1 1 calc R U .
C43 C 0.8391(4) 0.7371(4) 0.9103(4) 0.0401(15) Uani 1 1 d . . .
H43A H 0.836633 0.793918 0.920536 0.048 Uiso 1 1 calc R U .
C74 C 0.9309(6) 0.6710(4) 0.5683(5) 0.059(2) Uani 1 1 d . . .
H74A H 0.900954 0.673406 0.519547 0.071 Uiso 1 1 calc R U .
C23 C 0.3756(4) 0.0148(4) 0.5568(4) 0.0374(15) Uani 1 1 d . . .
H23A H 0.376278 0.007291 0.502755 0.045 Uiso 1 1 calc R U .
C75 C 1.0105(5) 0.6251(4) 0.5769(4) 0.0490(18) Uani 1 1 d . . .
H75A H 1.035478 0.597023 0.533878 0.059 Uiso 1 1 calc R U .
C29 C 0.6415(4) 0.2111(4) 0.8735(4) 0.0489(19) Uani 1 1 d . . .
H29A H 0.694682 0.243867 0.885877 0.059 Uiso 1 1 calc R U .
C28 C 0.6161(4) 0.1521(4) 0.9217(4) 0.0493(18) Uani 1 1 d . . .
H28A H 0.651937 0.143776 0.966934 0.059 Uiso 1 1 calc R U .
C15 C 0.0679(4) 0.0555(4) 0.1487(5) 0.0506(19) Uani 1 1 d . . .
H15A H 0.033028 0.101424 0.134862 0.061 Uiso 1 1 calc R U .
C19 C 0.1234(4) 0.0246(4) 0.4032(4) 0.0390(15) Uani 1 1 d . . .
H19A H 0.123917 0.007658 0.456087 0.059 Uiso 1 1 calc R U .
H19B H 0.178414 0.058182 0.395318 0.059 Uiso 1 1 calc R U .
H19C H 0.067339 0.055914 0.393050 0.059 Uiso 1 1 calc R U .
C17 C 0.1592(5) -0.0573(5) 0.1129(4) 0.055(2) Uani 1 1 d . . .
H17A H 0.188232 -0.089254 0.074216 0.066 Uiso 1 1 calc R U .
C16 C 0.1109(5) 0.0099(5) 0.0937(4) 0.053(2) Uani 1 1 d . . .
H16A H 0.107222 0.024865 0.041991 0.064 Uiso 1 1 calc R U .

loop_
_atom_site_aniso_label
_atom_site_aniso_U_11
_atom_site_aniso_U_22
_atom_site_aniso_U_33
_atom_site_aniso_U_23
_atom_site_aniso_U_13
_atom_site_aniso_U_12
I1 0.0253(2) 0.0259(2) 0.0559(3) 0.00761(18) 0.00084(17) -0.00031(15)
Br2 0.0383(4) 0.0482(4) 0.0655(5) -0.0082(3) 0.0015(3) -0.0063(3)
I2 0.0383(4) 0.0482(4) 0.0655(5) -0.0082(3) 0.0015(3) -0.0063(3)
I3 0.0302(3) 0.0504(3) 0.0562(4) 0.0080(2) 0.0084(2) 0.0015(2)
Br3 0.0302(3) 0.0504(3) 0.0562(4) 0.0080(2) 0.0084(2) 0.0015(2)
I4 0.0257(2) 0.0286(2) 0.0504(3) -0.00888(18) 0.00232(17) -0.00134(15)
Br5 0.0515(4) 0.0622(5) 0.0628(5) 0.0137(3) 0.0070(3) -0.0166(3)
I5 0.0515(4) 0.0622(5) 0.0628(5) 0.0137(3) 0.0070(3) -0.0166(3)
I6 0.0275(3) 0.0504(3) 0.0493(3) -0.0017(2) -0.0042(2) -0.0026(2)
Br6 0.0275(3) 0.0504(3) 0.0493(3) -0.0017(2) -0.0042(2) -0.0026(2)
I7 0.02442(19) 0.0312(2) 0.0473(3) 0.01052(18) 0.00066(17) 0.00373(15)
Br8 0.0457(3) 0.0527(4) 0.0413(4) 0.0052(2) 0.0060(2) 0.0176(2)
I8 0.0457(3) 0.0527(4) 0.0413(4) 0.0052(2) 0.0060(2) 0.0176(2)
I9 0.0299(3) 0.0399(3) 0.0512(3) 0.0024(2) -0.0019(2) 0.00111(19)
Br9 0.0299(3) 0.0399(3) 0.0512(3) 0.0024(2) -0.0019(2) 0.00111(19)
I10 0.02355(19) 0.0302(2) 0.0556(3) -0.01076(19) -0.00101(17) -0.00102(16)
Br11 0.0415(3) 0.0556(4) 0.0645(4) 0.0145(3) -0.0032(3) 0.0108(3)
I11 0.0415(3) 0.0556(4) 0.0645(4) 0.0145(3) -0.0032(3) 0.0108(3)
I12 0.0290(3) 0.0541(4) 0.0568(4) 0.0027(2) -0.0024(2) -0.0039(2)
Br12 0.0290(3) 0.0541(4) 0.0568(4) 0.0027(2) -0.0024(2) -0.0039(2)
P1 0.0220(7) 0.0212(7) 0.0381(9) -0.0028(6) 0.0064(6) 0.0015(6)
P2 0.0208(7) 0.0200(7) 0.0349(9) 0.0018(6) -0.0007(6) 0.0013(6)
P3 0.0245(7) 0.0245(8) 0.0345(9) 0.0022(6) -0.0014(6) -0.0029(6)
P4 0.0285(8) 0.0221(7) 0.0331(9) 0.0004(6) 0.0025(6) -0.0040(6)
C1 0.023(3) 0.021(3) 0.037(3) 0.004(2) 0.003(2) 0.000(2)
C7 0.026(3) 0.027(3) 0.031(3) -0.003(3) 0.002(2) 0.001(2)
C20 0.021(3) 0.025(3) 0.034(3) 0.001(2) 0.000(2) 0.002(2)
C33 0.024(3) 0.031(3) 0.033(3) 0.005(3) -0.001(2) 0.001(2)
C40 0.034(3) 0.030(3) 0.048(4) 0.000(3) 0.004(3) 0.006(3)
C39 0.027(3) 0.029(3) 0.028(3) 0.001(2) -0.003(2) -0.002(2)
C14 0.033(3) 0.036(4) 0.052(4) 0.010(3) 0.006(3) 0.008(3)
C2 0.029(3) 0.036(3) 0.032(3) 0.003(3) 0.002(3) 0.000(3)
C4 0.025(3) 0.030(3) 0.056(4) 0.009(3) 0.003(3) -0.001(3)
C58 0.020(3) 0.027(3) 0.037(3) 0.003(3) 0.001(2) -0.001(2)
C64 0.030(3) 0.031(3) 0.026(3) -0.001(3) 0.000(2) -0.006(2)
C37 0.026(3) 0.030(3) 0.046(4) -0.004(3) 0.000(3) -0.003(2)
C60 0.029(3) 0.039(4) 0.050(4) 0.014(3) 0.003(3) -0.001(3)
C26 0.019(3) 0.022(3) 0.034(3) -0.004(2) -0.001(2) 0.005(2)
C13 0.021(3) 0.028(3) 0.039(4) 0.006(3) 0.009(2) 0.001(2)
C68 0.028(3) 0.049(4) 0.055(4) 0.010(3) 0.003(3) -0.003(3)
C21 0.040(4) 0.031(3) 0.039(4) -0.003(3) -0.004(3) 0.014(3)
C11 0.037(4) 0.038(4) 0.056(5) 0.010(3) -0.004(3) 0.009(3)
C18 0.046(4) 0.054(4) 0.037(4) 0.012(3) 0.010(3) 0.022(3)
C3 0.031(3) 0.036(4) 0.053(4) 0.003(3) -0.009(3) -0.010(3)
C27 0.032(3) 0.035(4) 0.046(4) 0.003(3) -0.001(3) 0.000(3)
C24 0.030(3) 0.025(3) 0.048(4) -0.009(3) 0.003(3) 0.003(2)
C32 0.021(3) 0.031(3) 0.031(3) 0.001(3) -0.003(2) 0.005(2)
C45 0.023(3) 0.026(3) 0.030(3) -0.002(2) -0.005(2) 0.004(2)
C30 0.033(3) 0.030(3) 0.066(5) 0.001(3) 0.015(3) -0.008(3)
C65 0.031(3) 0.032(3) 0.044(4) -0.002(3) 0.010(3) -0.002(3)
C25 0.024(3) 0.025(3) 0.042(4) -0.003(3) 0.000(3) 0.002(2)
C59 0.030(3) 0.026(3) 0.049(4) 0.003(3) -0.001(3) -0.006(3)
C46 0.048(4) 0.055(4) 0.038(4) -0.002(3) 0.000(3) -0.026(3)
C76 0.042(4) 0.028(3) 0.047(4) -0.009(3) -0.001(3) -0.003(3)
C38 0.027(3) 0.027(3) 0.038(4) 0.003(3) -0.008(3) 0.003(2)
C42 0.029(3) 0.048(4) 0.038(4) -0.003(3) -0.007(3) -0.012(3)
C52 0.038(4) 0.046(4) 0.064(5) -0.011(4) -0.015(3) 0.010(3)
C47 0.054(5) 0.092(6) 0.038(4) 0.002(4) 0.005(3) -0.035(4)
C61 0.031(3) 0.052(4) 0.035(4) 0.015(3) 0.003(3) 0.007(3)
C41 0.026(3) 0.046(4) 0.051(4) -0.008(3) -0.005(3) 0.003(3)
C71 0.031(3) 0.044(4) 0.039(4) 0.001(3) 0.000(3) 0.002(3)
C36 0.025(3) 0.051(4) 0.039(4) 0.001(3) 0.003(3) 0.001(3)
C63 0.039(4) 0.032(3) 0.039(4) 0.008(3) -0.001(3) -0.009(3)
C53 0.037(4) 0.055(5) 0.124(8) -0.021(5) -0.023(5) 0.019(4)
C69 0.037(4) 0.034(4) 0.049(4) 0.007(3) 0.007(3) 0.002(3)
C9 0.025(3) 0.048(4) 0.045(4) -0.005(3) 0.001(3) -0.005(3)
C8 0.029(3) 0.030(3) 0.047(4) -0.001(3) 0.006(3) -0.006(3)
C66 0.044(4) 0.031(3) 0.055(4) 0.007(3) 0.015(3) -0.008(3)
C12 0.029(3) 0.034(3) 0.039(4) 0.000(3) 0.004(3) -0.003(3)
C70 0.023(3) 0.023(3) 0.037(4) 0.000(3) 0.000(2) -0.003(2)
C44 0.027(3) 0.029(3) 0.041(4) -0.002(3) -0.005(3) -0.001(2)
C34 0.035(3) 0.029(3) 0.049(4) 0.000(3) 0.002(3) 0.005(3)
C6 0.044(4) 0.041(4) 0.037(4) -0.007(3) 0.009(3) -0.009(3)
C31 0.028(3) 0.030(3) 0.048(4) 0.005(3) 0.003(3) 0.000(3)
C57 0.039(4) 0.037(4) 0.045(4) 0.011(3) -0.005(3) -0.010(3)
C35 0.032(3) 0.044(4) 0.034(4) -0.002(3) 0.003(3) 0.012(3)
C50 0.035(3) 0.025(3) 0.049(4) -0.002(3) 0.001(3) -0.002(3)
C72 0.034(4) 0.046(4) 0.057(5) 0.007(3) 0.011(3) 0.003(3)
C62 0.041(4) 0.044(4) 0.039(4) 0.004(3) -0.004(3) -0.008(3)
C22 0.036(4) 0.041(4) 0.043(4) 0.012(3) -0.005(3) 0.007(3)
C73 0.039(4) 0.032(4) 0.069(5) 0.013(4) -0.007(4) 0.000(3)
C55 0.101(8) 0.059(6) 0.120(9) 0.000(6) 0.071(7) 0.019(6)
C48 0.036(4) 0.075(5) 0.042(4) -0.011(4) 0.000(3) -0.005(4)
C49 0.031(3) 0.043(4) 0.053(5) -0.017(3) -0.002(3) -0.003(3)
C56 0.081(6) 0.054(5) 0.072(6) 0.005(4) 0.036(5) 0.013(4)
C10 0.032(3) 0.048(4) 0.047(4) 0.003(3) -0.008(3) 0.008(3)
C51 0.025(3) 0.029(3) 0.047(4) -0.007(3) 0.005(3) -0.006(2)
C5 0.048(4) 0.043(4) 0.047(4) 0.003(3) 0.020(3) -0.007(3)
C67 0.033(4) 0.057(5) 0.049(4) 0.007(3) 0.014(3) -0.014(3)
C54 0.030(4) 0.050(5) 0.158(11) -0.031(6) 0.028(5) -0.001(4)
C43 0.037(4) 0.033(4) 0.049(4) -0.003(3) -0.005(3) -0.005(3)
C74 0.074(5) 0.049(5) 0.053(5) 0.002(4) -0.028(4) 0.011(4)
C23 0.037(3) 0.040(4) 0.035(4) -0.004(3) 0.002(3) 0.000(3)
C75 0.070(5) 0.037(4) 0.039(4) -0.002(3) -0.013(3) 0.016(3)
C29 0.026(3) 0.043(4) 0.075(5) -0.025(4) 0.007(3) -0.005(3)
C28 0.032(4) 0.056(5) 0.058(5) -0.003(4) -0.012(3) -0.006(3)
C15 0.027(3) 0.051(4) 0.077(6) 0.026(4) 0.004(3) 0.006(3)
C19 0.036(3) 0.030(3) 0.051(4) -0.012(3) 0.011(3) -0.003(3)
C17 0.051(4) 0.070(5) 0.045(5) 0.010(4) 0.016(3) 0.014(4)
C16 0.039(4) 0.076(5) 0.047(5) 0.034(4) 0.002(3) -0.003(4)

loop_
_atom_type_symbol
_atom_type_description
_atom_type_scat_dispersion_real
_atom_type_scat_dispersion_imag
_atom_type_scat_source
C C 0.0033 0.0016 'International Tables Vol C Tables 4.2.6.8 and 6.1.1.4'
H H 0.0000 0.0000 'International Tables Vol C Tables 4.2.6.8 and 6.1.1.4'
P P 0.1023 0.0942 'International Tables Vol C Tables 4.2.6.8 and 6.1.1.4'
Br Br -0.2901 2.4595 'International Tables Vol C Tables 4.2.6.8 and 6.1.1.4'
I I -0.4742 1.8119 'International Tables Vol C Tables 4.2.6.8 and 6.1.1.4'

loop_
_geom_angle_atom_site_label_1
_geom_angle_atom_site_label_2
_geom_angle_atom_site_label_3
_geom_angle
_geom_angle_site_symmetry_3
I2 I1 I3 174.29(2) .
I1 I3 I9 154.72(2) .
I5 I4 I6 175.28(2) .
I4 I6 I12 154.88(2) 2_657
I8 I7 I9 175.01(2) .
I7 I9 I3 154.246(19) .
I11 I10 I12 176.14(2) .
I10 I12 I6 154.25(2) 2_657
C13 P1 C19 109.8(3) .
C13 P1 C7 110.2(3) .
C19 P1 C7 108.3(3) .
C13 P1 C1 108.5(3) .
C19 P1 C1 109.9(3) .
C7 P1 C1 110.1(3) .
C20 P2 C32 110.2(3) .
C20 P2 C26 108.2(3) .
C32 P2 C26 109.2(3) .
C20 P2 C38 110.3(3) .
C32 P2 C38 108.8(3) .
C26 P2 C38 110.2(3) .
C51 P3 C45 108.2(3) .
C51 P3 C39 109.0(3) .
C45 P3 C39 110.0(3) .
C51 P3 C57 110.3(3) .
C45 P3 C57 110.7(3) .
C39 P3 C57 108.7(3) .
C58 P4 C76 110.9(3) .
C58 P4 C70 108.1(3) .
C76 P4 C70 109.8(3) .
C58 P4 C64 110.3(3) .
C76 P4 C64 107.7(3) .
C70 P4 C64 110.1(3) .
C2 C1 C6 120.3(5) .
C2 C1 P1 119.8(4) .
C6 C1 P1 120.0(5) .
C8 C7 C12 119.4(5) .
C8 C7 P1 120.0(4) .
C12 C7 P1 120.4(4) .
C21 C20 C25 118.3(5) .
C21 C20 P2 120.8(4) .
C25 C20 P2 120.8(4) .
C34 C33 C32 120.0(5) .
C34 C33 H33A 120.0 .
C32 C33 H33A 120.0 .
C41 C40 C39 120.1(6) .
C41 C40 H40A 120.0 .
C39 C40 H40A 120.0 .
C44 C39 C40 118.9(5) .
C44 C39 P3 120.8(4) .
C40 C39 P3 120.2(4) .
C15 C14 C13 119.3(6) .
C15 C14 H14A 120.3 .
C13 C14 H14A 120.3 .
C1 C2 C3 119.4(6) .
C1 C2 H2A 120.3 .
C3 C2 H2A 120.3 .
C5 C4 C3 119.6(6) .
C5 C4 H4A 120.2 .
C3 C4 H4A 120.2 .
C63 C58 C59 119.3(6) .
C63 C58 P4 120.4(4) .
C59 C58 P4 119.9(4) .
C65 C64 C69 120.1(5) .
C65 C64 P4 120.8(4) .
C69 C64 P4 119.1(4) .
C36 C37 C32 119.4(6) .
C36 C37 H37A 120.3 .
C32 C37 H37A 120.3 .
C59 C60 C61 120.4(6) .
C59 C60 H60A 119.8 .
C61 C60 H60A 119.8 .
C31 C26 C27 119.9(5) .
C31 C26 P2 120.1(4) .
C27 C26 P2 120.0(4) .
C18 C13 C14 120.1(6) .
C18 C13 P1 120.6(4) .
C14 C13 P1 119.2(5) .
C69 C68 C67 120.0(6) .
C69 C68 H68A 120.0 .
C67 C68 H68A 120.0 .
C20 C21 C22 120.2(5) .
C20 C21 H21A 119.9 .
C22 C21 H21A 119.9 .
C10 C11 C12 120.7(6) .
C10 C11 H11A 119.7 .
C12 C11 H11A 119.7 .
C17 C18 C13 119.4(6) .
C17 C18 H18A 120.3 .
C13 C18 H18A 120.3 .
C4 C3 C2 120.5(6) .
C4 C3 H3A 119.8 .
C2 C3 H3A 119.8 .
C28 C27 C26 119.9(6) .
C28 C27 H27A 120.1 .
C26 C27 H27A 120.1 .
C23 C24 C25 120.7(5) .
C23 C24 H24A 119.7 .
C25 C24 H24A 119.7 .
C33 C32 C37 119.9(5) .
C33 C32 P2 120.7(4) .
C37 C32 P2 119.4(4) .
C46 C45 C50 118.9(6) .
C46 C45 P3 120.7(5) .
C50 C45 P3 120.3(5) .
C29 C30 C31 120.1(6) .
C29 C30 H30A 120.0 .
C31 C30 H30A 120.0 .
C64 C65 C66 119.5(6) .
C64 C65 H65A 120.2 .
C66 C65 H65A 120.2 .
C24 C25 C20 120.9(5) .
C24 C25 H25A 119.6 .
C20 C25 H25A 119.6 .
C60 C59 C58 119.9(6) .
C60 C59 H59A 120.1 .
C58 C59 H59A 120.1 .
C45 C46 C47 120.5(6) .
C45 C46 H46A 119.7 .
C47 C46 H46A 119.7 .
P4 C76 H76A 109.5 .
P4 C76 H76B 109.5 .
H76A C76 H76B 109.5 .
P4 C76 H76C 109.5 .
H76A C76 H76C 109.5 .
H76B C76 H76C 109.5 .
P2 C38 H38A 109.5 .
P2 C38 H38B 109.5 .
H38A C38 H38B 109.5 .
P2 C38 H38C 109.5 .
H38A C38 H38C 109.5 .
H38B C38 H38C 109.5 .
C41 C42 C43 120.7(6) .
C41 C42 H42A 119.7 .
C43 C42 H42A 119.7 .
C51 C52 C53 119.2(8) .
C51 C52 H52A 120.4 .
C53 C52 H52A 120.4 .
C46 C47 C48 120.7(7) .
C46 C47 H47A 119.7 .
C48 C47 H47A 119.7 .
C60 C61 C62 120.0(6) .
C60 C61 H61A 120.0 .
C62 C61 H61A 120.0 .
C42 C41 C40 119.9(6) .
C42 C41 H41A 120.0 .
C40 C41 H41A 120.0 .
C70 C71 C72 119.7(6) .
C70 C71 H71A 120.2 .
C72 C71 H71A 120.2 .
C35 C36 C37 120.5(6) .
C35 C36 H36A 119.8 .
C37 C36 H36A 119.8 .
C62 C63 C58 120.6(6) .
C62 C63 H63A 119.7 .
C58 C63 H63A 119.7 .
C54 C53 C52 120.7(9) .
C54 C53 H53A 119.6 .
C52 C53 H53A 119.6 .
C68 C69 C64 119.9(6) .
C68 C69 H69A 120.1 .
C64 C69 H69A 120.1 .
C8 C9 C10 120.3(6) .
C8 C9 H9A 119.8 .
C10 C9 H9A 119.8 .
C9 C8 C7 120.3(6) .
C9 C8 H8A 119.8 .
C7 C8 H8A 119.8 .
C67 C66 C65 120.5(6) .
C67 C66 H66A 119.8 .
C65 C66 H66A 119.8 .
C11 C12 C7 119.4(5) .
C11 C12 H12A 120.3 .
C7 C12 H12A 120.3 .
C75 C70 C71 119.6(6) .
C75 C70 P4 120.0(5) .
C71 C70 P4 120.4(5) .
C43 C44 C39 120.3(6) .
C43 C44 H44A 119.8 .
C39 C44 H44A 119.8 .
C33 C34 C35 119.4(6) .
C33 C34 H34A 120.3 .
C35 C34 H34A 120.3 .
C1 C6 C5 119.2(6) .
C1 C6 H6A 120.4 .
C5 C6 H6A 120.4 .
C30 C31 C26 119.7(6) .
C30 C31 H31A 120.2 .
C26 C31 H31A 120.2 .
P3 C57 H57A 109.5 .
P3 C57 H57B 109.5 .
H57A C57 H57B 109.5 .
P3 C57 H57C 109.5 .
H57A C57 H57C 109.5 .
H57B C57 H57C 109.5 .
C36 C35 C34 120.9(6) .
C36 C35 H35A 119.6 .
C34 C35 H35A 119.6 .
C49 C50 C45 119.7(6) .
C49 C50 H50A 120.1 .
C45 C50 H50A 120.1 .
C73 C72 C71 119.9(7) .
C73 C72 H72A 120.0 .
C71 C72 H72A 120.0 .
C63 C62 C61 119.9(6) .
C63 C62 H62A 120.1 .
C61 C62 H62A 120.1 .
C23 C22 C21 120.6(6) .
C23 C22 H22A 119.7 .
C21 C22 H22A 119.7 .
C74 C73 C72 120.5(7) .
C74 C73 H73A 119.7 .
C72 C73 H73A 119.7 .
C56 C55 C54 119.6(9) .
C56 C55 H55A 120.2 .
C54 C55 H55A 120.2 .
C49 C48 C47 118.8(7) .
C49 C48 H48A 120.6 .
C47 C48 H48A 120.6 .
C48 C49 C50 121.4(6) .
C48 C49 H49A 119.3 .
C50 C49 H49A 119.3 .
C55 C56 C51 119.6(9) .
C55 C56 H56A 120.2 .
C51 C56 H56A 120.2 .
C11 C10 C9 119.9(6) .
C11 C10 H10A 120.1 .
C9 C10 H10A 120.1 .
C52 C51 C56 120.4(6) .
C52 C51 P3 121.2(5) .
C56 C51 P3 118.3(6) .
C4 C5 C6 121.0(6) .
C4 C5 H5A 119.5 .
C6 C5 H5A 119.5 .
C66 C67 C68 119.9(6) .
C66 C67 H67A 120.0 .
C68 C67 H67A 120.0 .
C53 C54 C55 120.6(8) .
C53 C54 H54A 119.7 .
C55 C54 H54A 119.7 .
C44 C43 C42 120.1(6) .
C44 C43 H43A 120.0 .
C42 C43 H43A 120.0 .
C73 C74 C75 120.4(7) .
C73 C74 H74A 119.8 .
C75 C74 H74A 119.8 .
C24 C23 C22 119.5(6) .
C24 C23 H23A 120.3 .
C22 C23 H23A 120.3 .
C70 C75 C74 119.9(7) .
C70 C75 H75A 120.0 .
C74 C75 H75A 120.0 .
C28 C29 C30 120.8(6) .
C28 C29 H29A 119.6 .
C30 C29 H29A 119.6 .
C29 C28 C27 119.7(7) .
C29 C28 H28A 120.1 .
C27 C28 H28A 120.1 .
C16 C15 C14 120.5(6) .
C16 C15 H15A 119.8 .
C14 C15 H15A 119.8 .
P1 C19 H19A 109.5 .
P1 C19 H19B 109.5 .
H19A C19 H19B 109.5 .
P1 C19 H19C 109.5 .
H19A C19 H19C 109.5 .
H19B C19 H19C 109.5 .
C16 C17 C18 120.7(7) .
C16 C17 H17A 119.7 .
C18 C17 H17A 119.7 .
C15 C16 C17 120.1(7) .
C15 C16 H16A 120.0 .
C17 C16 H16A 120.0 .

loop_
_geom_bond_atom_site_label_1
_geom_bond_atom_site_label_2
_geom_bond_distance
_geom_bond_site_symmetry_2
I1 I2 2.8103(8) .
I1 I3 2.8416(7) .
I3 I9 3.8116(7) .
I4 I5 2.8001(8) .
I4 I6 2.8329(7) .
I6 I12 3.8307(8) 2_657
I7 I8 2.8109(7) .
I7 I9 2.8801(7) .
I10 I11 2.8254(8) .
I10 I12 2.8428(7) .
P1 C13 1.781(6) .
P1 C19 1.785(6) .
P1 C7 1.786(6) .
P1 C1 1.798(5) .
P2 C20 1.775(6) .
P2 C32 1.793(5) .
P2 C26 1.793(5) .
P2 C38 1.794(6) .
P3 C51 1.780(6) .
P3 C45 1.781(6) .
P3 C39 1.787(6) .
P3 C57 1.788(6) .
P4 C58 1.779(6) .
P4 C76 1.792(6) .
P4 C70 1.797(6) .
P4 C64 1.801(6) .
C1 C2 1.379(8) .
C1 C6 1.380(8) .
C7 C8 1.386(8) .
C7 C12 1.398(8) .
C20 C21 1.382(8) .
C20 C25 1.415(7) .
C33 C34 1.383(8) .
C33 C32 1.390(8) .
C33 H33A 0.9500 .
C40 C41 1.374(8) .
C40 C39 1.399(8) .
C40 H40A 0.9500 .
C39 C44 1.386(8) .
C14 C15 1.378(9) .
C14 C13 1.382(8) .
C14 H14A 0.9500 .
C2 C3 1.392(8) .
C2 H2A 0.9500 .
C4 C5 1.364(9) .
C4 C3 1.374(9) .
C4 H4A 0.9500 .
C58 C63 1.388(8) .
C58 C59 1.399(8) .
C64 C65 1.375(8) .
C64 C69 1.390(8) .
C37 C36 1.378(8) .
C37 C32 1.396(8) .
C37 H37A 0.9500 .
C60 C59 1.372(9) .
C60 C61 1.385(9) .
C60 H60A 0.9500 .
C26 C31 1.384(8) .
C26 C27 1.390(8) .
C13 C18 1.381(8) .
C68 C69 1.372(8) .
C68 C67 1.379(9) .
C68 H68A 0.9500 .
C21 C22 1.395(9) .
C21 H21A 0.9500 .
C11 C10 1.374(9) .
C11 C12 1.386(8) .
C11 H11A 0.9500 .
C18 C17 1.371(9) .
C18 H18A 0.9500 .
C3 H3A 0.9500 .
C27 C28 1.383(9) .
C27 H27A 0.9500 .
C24 C23 1.370(8) .
C24 C25 1.372(8) .
C24 H24A 0.9500 .
C45 C46 1.369(8) .
C45 C50 1.393(8) .
C30 C29 1.373(10) .
C30 C31 1.383(8) .
C30 H30A 0.9500 .
C65 C66 1.379(8) .
C65 H65A 0.9500 .
C25 H25A 0.9500 .
C59 H59A 0.9500 .
C46 C47 1.369(9) .
C46 H46A 0.9500 .
C76 H76A 0.9800 .
C76 H76B 0.9800 .
C76 H76C 0.9800 .
C38 H38A 0.9800 .
C38 H38B 0.9800 .
C38 H38C 0.9800 .
C42 C41 1.363(9) .
C42 C43 1.380(9) .
C42 H42A 0.9500 .
C52 C51 1.372(9) .
C52 C53 1.389(10) .
C52 H52A 0.9500 .
C47 C48 1.387(10) .
C47 H47A 0.9500 .
C61 C62 1.387(9) .
C61 H61A 0.9500 .
C41 H41A 0.9500 .
C71 C70 1.389(8) .
C71 C72 1.396(9) .
C71 H71A 0.9500 .
C36 C35 1.369(9) .
C36 H36A 0.9500 .
C63 C62 1.374(9) .
C63 H63A 0.9500 .
C53 C54 1.352(13) .
C53 H53A 0.9500 .
C69 H69A 0.9500 .
C9 C8 1.377(8) .
C9 C10 1.379(9) .
C9 H9A 0.9500 .
C8 H8A 0.9500 .
C66 C67 1.375(9) .
C66 H66A 0.9500 .
C12 H12A 0.9500 .
C70 C75 1.377(8) .
C44 C43 1.362(8) .
C44 H44A 0.9500 .
C34 C35 1.385(8) .
C34 H34A 0.9500 .
C6 C5 1.390(9) .
C6 H6A 0.9500 .
C31 H31A 0.9500 .
C57 H57A 0.9800 .
C57 H57B 0.9800 .
C57 H57C 0.9800 .
C35 H35A 0.9500 .
C50 C49 1.376(9) .
C50 H50A 0.9500 .
C72 C73 1.367(10) .
C72 H72A 0.9500 .
C62 H62A 0.9500 .
C22 C23 1.390(9) .
C22 H22A 0.9500 .
C73 C74 1.364(10) .
C73 H73A 0.9500 .
C55 C56 1.379(11) .
C55 C54 1.384(14) .
C55 H55A 0.9500 .
C48 C49 1.350(10) .
C48 H48A 0.9500 .
C49 H49A 0.9500 .
C56 C51 1.391(10) .
C56 H56A 0.9500 .
C10 H10A 0.9500 .
C5 H5A 0.9500 .
C67 H67A 0.9500 .
C54 H54A 0.9500 .
C43 H43A 0.9500 .
C74 C75 1.389(10) .
C74 H74A 0.9500 .
C23 H23A 0.9500 .
C75 H75A 0.9500 .
C29 C28 1.372(10) .
C29 H29A 0.9500 .
C28 H28A 0.9500 .
C15 C16 1.364(10) .
C15 H15A 0.9500 .
C19 H19A 0.9800 .
C19 H19B 0.9800 .
C19 H19C 0.9800 .
C17 C16 1.366(10) .
C17 H17A 0.9500 .
C16 H16A 0.9500 .
